data_4326458
loop_
_publ_author_name
'Qiang Zhao'
'Rui-Fang Li'
'Sheng-Kai Xing'
'Xiu-Ming Liu'
'Tong-Liang Hu'
'Xian-He Bu'

_publ_section_title
;
 A Highly Selective On/Off Fluorescence Sensor for Cadmium(II)
;
_journal_name_full 'Inorganic Chemistry'
_journal_page_first 10041
_journal_page_last 10046
_journal_paper_doi 10.1021/ic2008182
_journal_volume 50
_journal_year 2011
_chemical_formula_sum 'C84 H48 Cl0 N40 O68 Zn8'
_chemical_formula_weight 3228.58
_chemical_name_systematic
; 
 ? 
;
_space_group_IT_number 2
_symmetry_cell_setting triclinic
_symmetry_space_group_name_Hall '-P 1'
_symmetry_space_group_name_H-M 'P -1'
_atom_sites_solution_hydrogens geom
_atom_sites_solution_primary direct
_atom_sites_solution_secondary difmap
_audit_creation_method SHELXL-97
_cell_angle_alpha 63.89(3)
_cell_angle_beta 89.91(3)
_cell_angle_gamma 79.40(3)
_cell_formula_units_Z 1
_cell_length_a 13.735(3)
_cell_length_b 16.380(3)
_cell_length_c 16.529(3)
_cell_measurement_reflns_used 8189
_cell_measurement_temperature 293(2)
_cell_measurement_theta_max 27.8187
_cell_measurement_theta_min 1.9874
_cell_volume 3268.9(15)
_computing_structure_refinement 'SHELXL-97 (Sheldrick, 1997)'
_computing_structure_solution 'SHELXS-97 (Sheldrick, 1990)'
_diffrn_ambient_temperature 293(2)
_diffrn_detector_area_resol_mean 28.5714
_diffrn_measured_fraction_theta_full 0.996
_diffrn_measured_fraction_theta_max 0.996
_diffrn_measurement_device_type 'Saturn70 (4x4 bin mode)'
_diffrn_measurement_method dtprofit.ref
_diffrn_radiation_monochromator graphite
_diffrn_radiation_source 'fine-focus sealed tube'
_diffrn_radiation_type MoK\a
_diffrn_radiation_wavelength 0.71073
_diffrn_reflns_av_R_equivalents 0.0571
_diffrn_reflns_av_sigmaI/netI 0.0709
_diffrn_reflns_limit_h_max 16
_diffrn_reflns_limit_h_min -16
_diffrn_reflns_limit_k_max 19
_diffrn_reflns_limit_k_min -19
_diffrn_reflns_limit_l_max 19
_diffrn_reflns_limit_l_min -19
_diffrn_reflns_number 29923
_diffrn_reflns_theta_full 25.01
_diffrn_reflns_theta_max 25.01
_diffrn_reflns_theta_min 1.85
_exptl_absorpt_coefficient_mu 1.556
_exptl_absorpt_correction_T_max 1
_exptl_absorpt_correction_T_min 0.5738
_exptl_absorpt_correction_type multi-scan
_exptl_crystal_colour Red-brown
_exptl_crystal_density_diffrn 1.640
_exptl_crystal_description Block
_exptl_crystal_F_000 1616
_exptl_crystal_size_max 0.2
_exptl_crystal_size_mid 0.2
_exptl_crystal_size_min 0.2
_refine_diff_density_max 1.752
_refine_diff_density_min -0.969
_refine_diff_density_rms 0.166
_refine_ls_extinction_method none
_refine_ls_goodness_of_fit_ref 1.067
_refine_ls_hydrogen_treatment mixed
_refine_ls_matrix_type full
_refine_ls_number_parameters 912
_refine_ls_number_reflns 11488
_refine_ls_number_restraints 3
_refine_ls_restrained_S_all 1.068
_refine_ls_R_factor_all 0.1126
_refine_ls_R_factor_gt 0.0885
_refine_ls_shift/su_max 0.156
_refine_ls_shift/su_mean 0.006
_refine_ls_structure_factor_coef Fsqd
_refine_ls_weighting_details 'calc w=1/[\s^2^(Fo^2^)+(0.2000P)^2^+0.0000P] where P=(Fo^2^+2Fc^2^)/3'
_refine_ls_weighting_scheme calc
_refine_ls_wR_factor_gt 0.2661
_refine_ls_wR_factor_ref 0.2941
_reflns_number_gt 8069
_reflns_number_total 11488
_reflns_threshold_expression >2sigma(I)
_cod_data_source_file ic2008182_si_002_3.cif
_cod_data_source_block HPDQ-Zn
_cod_original_cell_volume 3268.7(11)
_cod_database_code 4326458

loop_
_symmetry_equiv_pos_as_xyz
'x, y, z'
'-x, -y, -z'

loop_
_atom_site_label
_atom_site_type_symbol
_atom_site_fract_x
_atom_site_fract_y
_atom_site_fract_z
_atom_site_U_iso_or_equiv
_atom_site_adp_type
_atom_site_occupancy
_atom_site_symmetry_multiplicity
_atom_site_calc_flag
_atom_site_refinement_flags
Zn1 Zn 0.64354(6) 0.66710(5) 0.27831(5) 0.0448(3) Uani 1 1 d .
Zn2 Zn 0.72319(6) 0.27638(5) 0.57444(5) 0.0455(3) Uani 1 1 d .
Zn3 Zn 0.17814(7) 0.64556(6) 0.09240(6) 0.0529(3) Uani 1 1 d .
Zn4 Zn 0.49258(7) 0.21460(6) 0.32272(6) 0.0518(3) Uani 1 1 d .
O8 O 0.5716(4) 0.6238(3) 0.3982(3) 0.0515(12) Uani 1 1 d .
N6 N 0.2797(4) 0.5163(4) 0.1521(4) 0.0435(13) Uani 1 1 d .
N3 N 0.6402(4) 0.5014(3) 0.3085(3) 0.0370(12) Uani 1 1 d .
N10 N 0.8181(4) 0.3627(4) 0.4888(4) 0.0410(13) Uani 1 1 d .
N5 N 0.4137(4) 0.3516(4) 0.2312(4) 0.0402(12) Uani 1 1 d .
O9 O 0.5982(4) 0.4931(4) 0.6108(4) 0.0596(14) Uani 1 1 d .
O10 O 0.6199(4) 0.4385(4) 0.5128(3) 0.0532(12) Uani 1 1 d .
N4 N 0.5891(4) 0.3384(3) 0.3209(3) 0.0372(12) Uani 1 1 d .
N2 N 0.5114(4) 0.6706(3) 0.2101(3) 0.0361(12) Uani 1 1 d .
O7 O 0.7639(4) 0.6587(5) 0.3515(4) 0.0721(17) Uani 1 1 d .
N1 N 0.3303(4) 0.6781(3) 0.1324(4) 0.0389(12) Uani 1 1 d .
O29 O 0.8223(4) 0.1985(4) 0.6841(3) 0.0641(15) Uani 1 1 d .
C13 C 0.5298(5) 0.4217(4) 0.2742(4) 0.0357(14) Uani 1 1 d .
N9 N 0.7615(4) 0.2008(4) 0.4959(4) 0.0454(14) Uani 1 1 d .
C15 C 0.4361(5) 0.4274(4) 0.2289(5) 0.0406(15) Uani 1 1 d .
O6 O 0.7382(5) 0.6623(4) 0.1840(4) 0.0754(18) Uani 1 1 d .
N11 N 0.5685(5) 0.8080(4) 0.2209(4) 0.0466(14) Uani 1 1 d .
O13 O 0.5747(5) 0.2581(4) 0.5597(5) 0.0725(17) Uani 1 1 d .
C19 C 0.9046(6) 0.3634(5) 0.5262(5) 0.0518(18) Uani 1 1 d .
H19A H 0.9180 0.3303 0.5887 0.062 Uiso 1 1 calc R
C20 C 0.6750(5) 0.3359(4) 0.3611(4) 0.0368(14) Uani 1 1 d .
N8 N 0.3729(5) 0.1897(4) 0.2597(4) 0.0541(16) Uani 1 1 d .
N15 N 0.6297(4) 0.4302(4) 0.5920(4) 0.0470(14) Uani 1 1 d .
C23 C 0.5562(5) 0.5038(4) 0.2669(4) 0.0373(14) Uani 1 1 d .
N12 N 0.2252(5) 0.8717(4) 0.1374(4) 0.0530(15) Uani 1 1 d .
C25 C 0.4849(5) 0.8331(4) 0.1649(4) 0.0387(14) Uani 1 1 d .
O31 O 0.0738(5) 0.7621(4) 0.0486(4) 0.0774(19) Uani 1 1 d .
C27 C 0.1413(5) 0.4544(5) 0.1422(5) 0.0471(17) Uani 1 1 d .
C28 C 0.7451(5) 0.2431(4) 0.4061(4) 0.0382(14) Uani 1 1 d .
O11 O 0.6734(4) 0.3497(4) 0.6535(4) 0.0668(15) Uani 1 1 d .
C30 C 0.4881(5) 0.5922(4) 0.2151(4) 0.0373(14) Uani 1 1 d .
C31 C 0.7004(5) 0.4188(4) 0.3563(4) 0.0353(13) Uani 1 1 d .
C32 C 0.3717(5) 0.5133(4) 0.1819(4) 0.0392(14) Uani 1 1 d .
N16 N 0.5719(6) 0.1730(4) 0.6118(5) 0.0558(16) Uani 1 1 d .
O32 O 0.1448(5) 0.6239(4) 0.2261(4) 0.0716(17) Uani 1 1 d .
C35 C 0.3246(5) 0.3551(4) 0.1949(4) 0.0409(15) Uani 1 1 d .
C36 C 0.3976(5) 0.5967(4) 0.1743(4) 0.0349(13) Uani 1 1 d .
C37 C 0.7971(5) 0.4170(4) 0.3989(4) 0.0375(14) Uani 1 1 d .
C38 C 0.4473(5) 0.7531(4) 0.1666(4) 0.0397(14) Uani 1 1 d .
O19 O 0.4184(5) 0.2390(4) 0.4219(4) 0.0699(16) Uani 1 1 d .
C40 C 0.3538(5) 0.7548(4) 0.1287(4) 0.0421(15) Uani 1 1 d .
O30 O 0.2194(5) 0.6862(5) -0.0374(4) 0.085(2) Uani 1 1 d .
C42 C 0.2749(6) 0.8407(4) 0.0840(5) 0.0475(17) Uani 1 1 d .
C43 C 0.8194(6) 0.1158(5) 0.5360(6) 0.059(2) Uani 1 1 d .
H43A H 0.8306 0.0856 0.5988 0.071 Uiso 1 1 calc R
N7 N 0.0968(5) 0.5448(5) 0.0961(5) 0.0611(17) Uani 1 1 d .
C45 C 0.2525(6) 0.2603(5) 0.1329(5) 0.0536(18) Uani 1 1 d .
H45A H 0.2149 0.3140 0.0867 0.064 Uiso 1 1 calc R
C46 C 0.4861(7) 0.9938(5) 0.1117(6) 0.060(2) Uani 1 1 d .
H46A H 0.4586 1.0559 0.0745 0.072 Uiso 1 1 calc R
C47 C 0.1566(7) 0.9494(5) 0.0961(6) 0.075(3) Uani 1 1 d .
H47A H 0.1184 0.9707 0.1321 0.090 Uiso 1 1 calc R
C48 C 0.8624(5) 0.4686(5) 0.3460(5) 0.0514(18) Uani 1 1 d .
H48A H 0.8458 0.5062 0.2844 0.062 Uiso 1 1 calc R
C49 C 0.7886(6) 0.2033(5) 0.3524(6) 0.0557(19) Uani 1 1 d .
H49A H 0.7762 0.2346 0.2897 0.067 Uiso 1 1 calc R
C50 C 0.3125(6) 0.2646(5) 0.1960(5) 0.0455(16) Uani 1 1 d .
O14 O 0.5021(6) 0.1421(5) 0.6026(5) 0.084(2) Uani 1 1 d .
C52 C 0.4444(6) 0.9254(5) 0.1098(5) 0.0500(17) Uani 1 1 d .
H52A H 0.3879 0.9411 0.0708 0.060 Uiso 1 1 calc R
C53 C 0.2513(5) 0.4396(4) 0.1622(4) 0.0401(15) Uani 1 1 d .
C54 C 0.0869(7) 0.3848(6) 0.1766(6) 0.065(2) Uani 1 1 d .
H54A H 0.1186 0.3231 0.2104 0.078 Uiso 1 1 calc R
C55 C 0.9738(6) 0.4101(6) 0.4772(6) 0.064(2) Uani 1 1 d .
H55A H 1.0346 0.4060 0.5050 0.077 Uiso 1 1 calc R
O16 O 0.5905(6) 0.1140(6) 0.4217(5) 0.109(3) Uani 1 1 d .
O18 O 0.5865(6) 0.2096(6) 0.2259(5) 0.103(3) Uani 1 1 d D
C58 C 0.8629(7) 0.0723(6) 0.4865(6) 0.068(2) Uani 1 1 d .
H58A H 0.9011 0.0125 0.5160 0.082 Uiso 1 1 calc R
C59 C 0.1381(8) 1.0006(6) 0.0034(7) 0.084(3) Uani 1 1 d .
H59A H 0.0926 1.0570 -0.0219 0.101 Uiso 1 1 calc R
C60 C 0.2552(7) 0.8860(5) -0.0112(5) 0.060(2) Uani 1 1 d .
H60A H 0.2882 0.8602 -0.0463 0.071 Uiso 1 1 calc R
C61 C 0.8502(7) 0.1169(6) 0.3934(7) 0.069(2) Uani 1 1 d .
H61A H 0.8823 0.0895 0.3592 0.082 Uiso 1 1 calc R
C62 C 0.1884(7) 0.9663(6) -0.0503(6) 0.074(3) Uani 1 1 d .
H62A H 0.1765 0.9982 -0.1129 0.089 Uiso 1 1 calc R
C63 C 0.6082(7) 0.8768(5) 0.2231(6) 0.061(2) Uani 1 1 d .
H63A H 0.6643 0.8604 0.2627 0.073 Uiso 1 1 calc R
C64 C 0.3059(7) 0.0982(6) 0.2042(6) 0.065(2) Uani 1 1 d .
H64A H 0.3036 0.0395 0.2099 0.078 Uiso 1 1 calc R
O12 O 0.6406(6) 0.1286(6) 0.6701(6) 0.109(3) Uani 1 1 d .
C66 C 0.2495(7) 0.1731(6) 0.1399(6) 0.062(2) Uani 1 1 d .
H66A H 0.2076 0.1676 0.0992 0.074 Uiso 1 1 calc R
C67 C 0.3688(7) 0.1087(5) 0.2632(6) 0.066(2) Uani 1 1 d .
H67A H 0.4099 0.0559 0.3072 0.079 Uiso 1 1 calc R
C68 C 0.5702(7) 0.9695(5) 0.1699(6) 0.065(2) Uani 1 1 d .
H68A H 0.6002 1.0147 0.1730 0.079 Uiso 1 1 calc R
C69 C 0.9511(6) 0.4633(6) 0.3856(6) 0.064(2) Uani 1 1 d .
H69A H 0.9969 0.4958 0.3507 0.077 Uiso 1 1 calc R
N13 N 0.7413(8) 0.7217(7) 0.1074(6) 0.105(3) Uani 1 1 d .
C71 C -0.0621(7) 0.5013(9) 0.1116(8) 0.084(3) Uani 1 1 d .
H71A H -0.1310 0.5190 0.1007 0.100 Uiso 1 1 calc R
C72 C -0.0048(6) 0.5658(7) 0.0806(7) 0.070(2) Uani 1 1 d .
H72A H -0.0360 0.6277 0.0469 0.084 Uiso 1 1 calc R
O5 O 0.6569(8) 0.7779(8) 0.0659(7) 0.152(4) Uani 1 1 d .
C75 C -0.0178(7) 0.4099(7) 0.1592(7) 0.076(3) Uani 1 1 d .
H75A H -0.0560 0.3645 0.1800 0.091 Uiso 1 1 calc R
O4 O 0.8192(8) 0.7201(10) 0.0668(6) 0.188(6) Uani 1 1 d .
N18 N 0.2279(5) 0.4094(5) 0.4144(5) 0.0581(16) Uani 1 1 d .
O20 O 0.1857(5) 0.4813(5) 0.4155(5) 0.084(2) Uani 1 1 d .
O22 O 0.2577(6) 0.3379(4) 0.4867(4) 0.0797(19) Uani 1 1 d .
O21 O 0.2451(7) 0.4060(6) 0.3426(5) 0.112(3) Uani 1 1 d .
N14 N 0.9375(6) 0.7734(5) 0.2304(6) 0.079(2) Uani 1 1 d .
O3 O 0.9535(7) 0.6885(6) 0.2780(6) 0.123(3) Uani 1 1 d .
O2 O 0.9929(6) 0.8127(5) 0.1736(5) 0.090(2) Uani 1 1 d .
O1 O 0.8702(8) 0.8172(8) 0.2564(9) 0.154(4) Uani 1 1 d .
O27 O 0.0070(8) 0.8812(7) 0.8755(7) 0.135(4) Uani 1 1 d .
N19 N 0.0074(9) 0.8573(7) 0.8191(7) 0.105(3) Uani 1 1 d .
O28 O -0.0301(9) 0.9094(9) 0.7430(7) 0.169(5) Uani 1 1 d .
N20 N 0.3371(12) 0.5097(14) 0.9229(10) 0.157(6) Uani 1 1 d .
O17 O 0.4985(10) 0.0372(8) 0.4473(8) 0.075(4) Uani 0.50 1 d P
O15 O 0.6342(10) -0.0153(8) 0.5323(8) 0.079(4) Uani 0.50 1 d P
N17 N 0.5791(11) 0.0465(9) 0.4693(9) 0.055(3) Uani 0.50 1 d P
O24 O 0.2893(12) 0.5746(9) 0.8559(11) 0.194(7) Uani 1 1 d .
O26 O 0.0479(16) 0.7818(10) 0.8396(11) 0.283(12) Uani 1 1 d .
O25 O 0.407(2) 0.4573(15) 0.9189(12) 0.381(19) Uani 1 1 d .
O23 O 0.3157(16) 0.4859(18) 0.9893(10) 0.324(14) Uani 1 1 d .
O2W O 0.9943(6) 0.0902(7) 0.6916(7) 0.123(3) Uani 1 1 d .
N91 N 0.669(2) 0.143(2) 0.221(2) 0.178(12) Uiso 0.50 1 d PD
O92 O 0.7450(15) 0.0754(14) 0.2335(13) 0.123(6) Uiso 0.50 1 d PD
O91 O 0.640(2) 0.0623(19) 0.2960(19) 0.176(9) Uiso 0.50 1 d PD
O3W O 0.7354(19) -0.0037(18) 0.3113(17) 0.159(8) Uiso 0.50 1 d P
O4W O 0.4988(14) 0.2587(13) 0.0411(13) 0.115(5) Uiso 0.50 1 d P

loop_
_atom_site_aniso_label
_atom_site_aniso_U_11
_atom_site_aniso_U_22
_atom_site_aniso_U_33
_atom_site_aniso_U_23
_atom_site_aniso_U_13
_atom_site_aniso_U_12
Zn1 0.0396(5) 0.0465(5) 0.0422(5) -0.0137(4) 0.0006(3) -0.0102(4)
Zn2 0.0412(5) 0.0457(5) 0.0413(5) -0.0142(4) 0.0021(4) -0.0030(4)
Zn3 0.0475(6) 0.0454(5) 0.0542(5) -0.0180(4) -0.0118(4) 0.0068(4)
Zn4 0.0506(6) 0.0433(5) 0.0539(5) -0.0199(4) -0.0059(4) 0.0032(4)
O8 0.049(3) 0.048(3) 0.047(3) -0.013(2) 0.016(2) -0.008(2)
N6 0.043(3) 0.047(3) 0.037(3) -0.018(2) -0.009(2) -0.001(3)
N3 0.037(3) 0.034(3) 0.035(3) -0.013(2) 0.001(2) -0.004(2)
N10 0.030(3) 0.039(3) 0.049(3) -0.017(2) -0.004(2) 0.000(2)
N5 0.042(3) 0.038(3) 0.039(3) -0.017(2) -0.001(2) -0.005(2)
O9 0.064(4) 0.050(3) 0.071(4) -0.035(3) 0.020(3) -0.008(3)
O10 0.055(3) 0.057(3) 0.043(3) -0.018(2) 0.011(2) -0.013(2)
N4 0.037(3) 0.027(3) 0.038(3) -0.009(2) 0.002(2) -0.001(2)
N2 0.032(3) 0.028(3) 0.041(3) -0.011(2) -0.001(2) -0.003(2)
O7 0.056(4) 0.104(5) 0.055(3) -0.027(3) 0.006(3) -0.036(3)
N1 0.037(3) 0.033(3) 0.039(3) -0.011(2) -0.003(2) -0.001(2)
O29 0.057(3) 0.074(4) 0.041(3) -0.013(3) 0.000(2) 0.000(3)
C13 0.031(3) 0.031(3) 0.039(3) -0.013(3) -0.002(3) 0.000(3)
N9 0.037(3) 0.036(3) 0.051(3) -0.012(3) -0.004(3) 0.001(2)
C15 0.034(4) 0.032(3) 0.052(4) -0.018(3) -0.003(3) 0.000(3)
O6 0.082(5) 0.068(4) 0.048(3) -0.007(3) 0.016(3) 0.003(3)
N11 0.058(4) 0.040(3) 0.042(3) -0.013(2) 0.011(3) -0.022(3)
O13 0.068(4) 0.046(3) 0.099(5) -0.028(3) 0.031(3) -0.012(3)
C19 0.050(4) 0.047(4) 0.048(4) -0.014(3) -0.009(3) -0.005(3)
C20 0.037(4) 0.032(3) 0.035(3) -0.012(3) 0.003(3) 0.001(3)
N8 0.063(4) 0.041(3) 0.054(4) -0.019(3) -0.007(3) -0.006(3)
N15 0.035(3) 0.044(3) 0.051(4) -0.011(3) 0.007(3) -0.007(3)
C23 0.034(3) 0.034(3) 0.043(3) -0.017(3) 0.001(3) -0.004(3)
N12 0.055(4) 0.039(3) 0.047(3) -0.007(3) 0.012(3) 0.001(3)
C25 0.041(4) 0.032(3) 0.035(3) -0.010(3) 0.007(3) -0.003(3)
O31 0.083(5) 0.060(3) 0.065(4) -0.020(3) -0.008(3) 0.023(3)
C27 0.041(4) 0.057(4) 0.049(4) -0.030(3) -0.004(3) -0.005(3)
C28 0.035(3) 0.032(3) 0.044(4) -0.015(3) -0.003(3) -0.002(3)
O11 0.064(4) 0.053(3) 0.061(3) -0.009(3) -0.011(3) -0.001(3)
C30 0.041(4) 0.027(3) 0.038(3) -0.010(2) 0.001(3) -0.004(3)
C31 0.031(3) 0.033(3) 0.033(3) -0.009(2) 0.003(3) 0.000(3)
C32 0.035(4) 0.038(3) 0.041(3) -0.015(3) -0.001(3) -0.008(3)
N16 0.066(5) 0.045(3) 0.056(4) -0.021(3) 0.013(3) -0.015(3)
O32 0.073(4) 0.071(4) 0.057(3) -0.026(3) 0.000(3) 0.008(3)
C35 0.044(4) 0.038(3) 0.039(3) -0.017(3) 0.001(3) -0.009(3)
C36 0.031(3) 0.032(3) 0.037(3) -0.014(3) -0.001(3) -0.002(3)
C37 0.031(3) 0.033(3) 0.039(3) -0.010(3) -0.006(3) -0.001(3)
C38 0.041(4) 0.035(3) 0.038(3) -0.013(3) 0.005(3) -0.004(3)
O19 0.062(4) 0.079(4) 0.059(3) -0.029(3) 0.001(3) 0.004(3)
C40 0.040(4) 0.037(3) 0.036(3) -0.009(3) 0.001(3) 0.005(3)
O30 0.086(5) 0.100(5) 0.059(4) -0.034(4) -0.007(3) 0.005(4)
C42 0.046(4) 0.030(3) 0.048(4) -0.003(3) -0.003(3) -0.002(3)
C43 0.056(5) 0.043(4) 0.061(5) -0.013(4) -0.013(4) 0.004(4)
N7 0.047(4) 0.065(4) 0.067(4) -0.031(3) -0.015(3) 0.004(3)
C45 0.055(5) 0.058(4) 0.059(5) -0.035(4) 0.000(4) -0.013(4)
C46 0.077(6) 0.031(3) 0.063(5) -0.013(3) 0.015(4) -0.014(4)
C47 0.066(6) 0.047(4) 0.068(5) -0.001(4) 0.015(4) 0.025(4)
C48 0.036(4) 0.051(4) 0.053(4) -0.013(3) 0.000(3) -0.006(3)
C49 0.046(4) 0.051(4) 0.062(5) -0.023(4) 0.007(4) 0.004(3)
C50 0.050(4) 0.046(4) 0.042(4) -0.021(3) 0.002(3) -0.009(3)
O14 0.102(5) 0.087(5) 0.080(4) -0.039(4) 0.023(4) -0.057(4)
C52 0.052(4) 0.035(3) 0.053(4) -0.011(3) 0.003(3) -0.007(3)
C53 0.042(4) 0.041(3) 0.036(3) -0.016(3) -0.002(3) -0.009(3)
C54 0.057(5) 0.072(5) 0.078(6) -0.044(5) 0.006(4) -0.017(4)
C55 0.043(4) 0.061(5) 0.088(6) -0.030(5) -0.010(4) -0.014(4)
O16 0.092(6) 0.081(5) 0.085(5) 0.007(4) 0.014(4) 0.026(4)
O18 0.099(6) 0.114(6) 0.076(5) -0.045(4) 0.009(4) 0.028(5)
C58 0.057(5) 0.050(5) 0.077(6) -0.021(4) -0.007(4) 0.019(4)
C59 0.073(7) 0.051(5) 0.078(6) 0.002(4) 0.000(5) 0.025(5)
C60 0.084(6) 0.043(4) 0.038(4) -0.010(3) -0.003(4) -0.002(4)
C61 0.054(5) 0.058(5) 0.089(7) -0.038(5) 0.006(5) 0.012(4)
C62 0.081(7) 0.054(5) 0.047(4) 0.003(4) -0.020(4) 0.011(5)
C63 0.067(5) 0.057(5) 0.065(5) -0.029(4) -0.001(4) -0.022(4)
C64 0.092(7) 0.048(4) 0.065(5) -0.030(4) 0.005(5) -0.023(4)
O12 0.084(6) 0.106(6) 0.093(6) -0.006(4) -0.009(5) -0.014(5)
C66 0.075(6) 0.062(5) 0.060(5) -0.036(4) -0.004(4) -0.021(4)
C67 0.084(6) 0.040(4) 0.072(6) -0.024(4) 0.000(5) -0.013(4)
C68 0.083(6) 0.041(4) 0.076(6) -0.025(4) 0.022(5) -0.027(4)
C69 0.044(5) 0.058(5) 0.072(5) -0.011(4) 0.005(4) -0.016(4)
N13 0.104(8) 0.107(7) 0.066(5) -0.022(5) 0.024(5) 0.022(6)
C71 0.041(5) 0.117(9) 0.102(8) -0.060(7) -0.008(5) -0.009(6)
C72 0.042(5) 0.077(6) 0.090(7) -0.043(5) -0.017(4) 0.004(4)
O5 0.135(9) 0.155(9) 0.107(7) -0.031(6) 0.039(6) 0.038(7)
C75 0.049(5) 0.093(7) 0.098(7) -0.049(6) 0.005(5) -0.027(5)
O4 0.110(8) 0.255(14) 0.085(6) -0.005(7) 0.052(6) 0.036(8)
N18 0.063(4) 0.061(4) 0.058(4) -0.028(3) 0.014(3) -0.024(4)
O20 0.061(4) 0.076(4) 0.105(5) -0.037(4) 0.007(4) -0.001(3)
O22 0.101(5) 0.063(4) 0.057(4) -0.016(3) -0.003(3) -0.002(3)
O21 0.148(8) 0.143(7) 0.057(4) -0.052(5) 0.032(5) -0.040(6)
N14 0.049(4) 0.063(5) 0.099(6) -0.016(4) 0.006(4) -0.003(4)
O3 0.116(7) 0.083(5) 0.121(7) 0.001(5) -0.003(5) -0.030(5)
O2 0.091(5) 0.091(5) 0.083(4) -0.025(4) 0.045(4) -0.044(4)
O1 0.114(8) 0.140(9) 0.204(12) -0.074(8) 0.077(8) -0.024(7)
O27 0.148(9) 0.127(8) 0.098(7) -0.048(6) -0.020(6) 0.041(6)
N19 0.135(10) 0.084(7) 0.066(6) -0.025(5) -0.010(6) 0.026(6)
O28 0.172(11) 0.190(11) 0.081(6) -0.029(7) -0.018(7) 0.034(9)
N20 0.172(14) 0.193(16) 0.102(10) -0.071(10) 0.088(10) -0.014(12)
O17 0.079(9) 0.056(7) 0.073(8) -0.007(6) -0.002(7) -0.032(6)
O15 0.085(9) 0.061(7) 0.052(7) -0.002(6) -0.014(6) 0.017(7)
N17 0.065(9) 0.043(7) 0.049(7) -0.014(6) 0.002(7) -0.008(7)
O24 0.207(15) 0.124(9) 0.166(11) 0.008(8) 0.068(11) -0.030(9)
O26 0.44(3) 0.131(10) 0.227(16) -0.097(11) -0.208(18) 0.106(14)
O25 0.61(4) 0.24(2) 0.152(14) -0.052(13) 0.14(2) 0.13(2)
O23 0.30(2) 0.47(3) 0.114(10) -0.107(15) 0.070(13) 0.08(2)
O2W 0.069(5) 0.151(8) 0.148(8) -0.078(7) -0.012(5) 0.010(5)

loop_
_atom_type_symbol
_atom_type_description
_atom_type_scat_dispersion_real
_atom_type_scat_dispersion_imag
_atom_type_scat_source
C C 0.0033 0.0016 'International Tables Vol C Tables 4.2.6.8 and 6.1.1.4'
H H 0.0000 0.0000 'International Tables Vol C Tables 4.2.6.8 and 6.1.1.4'
N N 0.0061 0.0033 'International Tables Vol C Tables 4.2.6.8 and 6.1.1.4'
O O 0.0106 0.0060 'International Tables Vol C Tables 4.2.6.8 and 6.1.1.4'
Cl Cl 0.1484 0.1585 'International Tables Vol C Tables 4.2.6.8 and 6.1.1.4'
Zn Zn 0.2839 1.4301 'International Tables Vol C Tables 4.2.6.8 and 6.1.1.4'

loop_
_geom_angle_atom_site_label_1
_geom_angle_atom_site_label_2
_geom_angle_atom_site_label_3
_geom_angle
_geom_angle_site_symmetry_3
O7 Zn1 O6 86.3(3) .
O7 Zn1 O8 87.6(2) .
O6 Zn1 O8 160.2(2) .
O7 Zn1 N2 175.7(2) .
O6 Zn1 N2 97.5(3) .
O8 Zn1 N2 88.2(2) .
O7 Zn1 N11 105.9(3) .
O6 Zn1 N11 103.7(2) .
O8 Zn1 N11 96.1(2) .
N2 Zn1 N11 75.5(2) .
O29 Zn2 O13 125.8(2) .
O29 Zn2 N10 98.2(2) .
O13 Zn2 N10 135.8(2) .
O29 Zn2 N9 99.9(2) .
O13 Zn2 N9 85.5(2) .
N10 Zn2 N9 82.9(2) .
O29 Zn2 O11 82.3(2) .
O13 Zn2 O11 90.0(2) .
N10 Zn2 O11 100.7(2) .
N9 Zn2 O11 175.5(2) .
O31 Zn3 O30 89.6(3) .
O31 Zn3 N6 173.4(3) .
O30 Zn3 N6 96.6(2) .
O31 Zn3 N7 103.1(3) .
O30 Zn3 N7 97.8(3) .
N6 Zn3 N7 74.2(2) .
O31 Zn3 O32 86.3(2) .
O30 Zn3 O32 169.9(3) .
N6 Zn3 O32 87.8(2) .
N7 Zn3 O32 92.2(3) .
O31 Zn3 N1 107.9(2) .
O30 Zn3 N1 88.6(2) .
N6 Zn3 N1 74.3(2) .
N7 Zn3 N1 148.4(2) .
O32 Zn3 N1 83.8(2) .
O18 Zn4 O19 167.0(3) .
O18 Zn4 N8 92.2(3) .
O19 Zn4 N8 99.3(3) .
O18 Zn4 N5 91.8(3) .
O19 Zn4 N5 85.2(2) .
N8 Zn4 N5 76.2(2) .
C53 N6 C32 121.0(6) .
C53 N6 Zn3 120.2(5) .
C32 N6 Zn3 118.9(4) .
C23 N3 C31 118.0(5) .
C19 N10 C37 117.0(6) .
C19 N10 Zn2 118.5(5) .
C37 N10 Zn2 124.4(4) .
C15 N5 C35 120.1(6) .
C15 N5 Zn4 122.6(4) .
C35 N5 Zn4 115.0(4) .
C13 N4 C20 117.1(5) .
C30 N2 C38 120.7(5) .
C30 N2 Zn1 121.2(4) .
C38 N2 Zn1 117.9(4) .
C40 N1 C36 118.6(6) .
C40 N1 Zn3 132.6(4) .
C36 N1 Zn3 108.4(4) .
N4 C13 C23 121.8(6) .
N4 C13 C15 118.8(5) .
C23 C13 C15 119.5(5) .
C28 N9 C43 118.9(6) .
C28 N9 Zn2 120.9(4) .
C43 N9 Zn2 118.9(5) .
N5 C15 C32 120.5(6) .
N5 C15 C13 119.7(6) .
C32 C15 C13 119.8(6) .
N13 O6 Zn1 128.7(6) .
C63 N11 C25 117.5(6) .
C63 N11 Zn1 123.6(6) .
C25 N11 Zn1 117.7(4) .
N16 O13 Zn2 107.9(5) .
N10 C19 C55 123.4(7) .
N4 C20 C31 121.2(5) .
N4 C20 C28 116.5(5) .
C31 C20 C28 122.2(6) .
C67 N8 C50 117.2(7) .
C67 N8 Zn4 124.1(6) .
C50 N8 Zn4 116.6(5) .
O9 N15 O10 122.6(6) .
O9 N15 O11 121.0(7) .
O10 N15 O11 116.4(6) .
N3 C23 C13 121.3(6) .
N3 C23 C30 119.7(6) .
C13 C23 C30 118.9(6) .
C42 N12 C47 116.2(7) .
N11 C25 C52 120.9(6) .
N11 C25 C38 113.6(5) .
C52 C25 C38 125.4(6) .
N7 C27 C54 121.8(7) .
N7 C27 C53 113.3(6) .
C54 C27 C53 124.4(7) .
N9 C28 C49 122.2(6) .
N9 C28 C20 119.0(6) .
C49 C28 C20 118.7(6) .
N15 O11 Zn2 102.2(5) .
N2 C30 C36 119.4(5) .
N2 C30 C23 119.3(6) .
C36 C30 C23 121.2(5) .
N3 C31 C20 120.5(6) .
N3 C31 C37 117.8(5) .
C20 C31 C37 121.6(5) .
N6 C32 C15 119.2(6) .
N6 C32 C36 119.2(6) .
C15 C32 C36 121.1(6) .
O14 N16 O12 123.6(8) .
O14 N16 O13 119.6(8) .
O12 N16 O13 116.8(8) .
N5 C35 C53 119.2(6) .
N5 C35 C50 114.1(6) .
C53 C35 C50 126.7(6) .
N1 C36 C30 121.3(5) .
N1 C36 C32 119.1(6) .
C30 C36 C32 119.4(5) .
N10 C37 C48 122.3(6) .
N10 C37 C31 118.0(5) .
C48 C37 C31 119.8(6) .
N2 C38 C40 118.4(6) .
N2 C38 C25 114.2(6) .
C40 C38 C25 127.4(6) .
N1 C40 C38 121.4(6) .
N1 C40 C42 115.4(6) .
C38 C40 C42 123.2(6) .
N12 C42 C60 122.5(6) .
N12 C42 C40 117.2(6) .
C60 C42 C40 120.3(7) .
N9 C43 C58 121.4(8) .
C27 N7 C72 117.6(7) .
C27 N7 Zn3 117.5(5) .
C72 N7 Zn3 121.4(6) .
C50 C45 C66 117.8(7) .
C52 C46 C68 119.0(7) .
N12 C47 C59 124.5(9) .
C69 C48 C37 118.7(7) .
C61 C49 C28 119.0(8) .
N8 C50 C45 123.0(7) .
N8 C50 C35 113.6(6) .
C45 C50 C35 123.1(6) .
C46 C52 C25 120.8(7) .
N6 C53 C35 118.4(6) .
N6 C53 C27 112.6(6) .
C35 C53 C27 129.0(6) .
C27 C54 C75 118.5(8) .
C19 C55 C69 118.0(7) .
N91 O18 Zn4 136.3(15) .
C43 C58 C61 120.3(7) .
C62 C59 C47 118.2(8) .
C62 C60 C42 119.4(8) .
C58 C61 C49 118.1(8) .
C60 C62 C59 119.0(8) .
N11 C63 C68 123.6(8) .
C66 C64 C67 118.6(7) .
C64 C66 C45 120.1(7) .
N8 C67 C64 123.2(8) .
C63 C68 C46 118.1(7) .
C48 C69 C55 120.4(8) .
O6 N13 O4 120.7(10) .
O6 N13 O5 116.4(10) .
O4 N13 O5 122.1(9) .
C72 C71 C75 119.3(9) .
C71 C72 N7 123.4(9) .
C71 C75 C54 119.3(9) .
O20 N18 O21 121.3(8) .
O20 N18 O22 120.4(7) .
O21 N18 O22 118.2(8) .
O2 N14 O3 123.3(9) .
O2 N14 O1 122.3(9) .
O3 N14 O1 113.3(10) .
O26 N19 O27 115.7(12) .
O26 N19 O28 122.5(14) .
O27 N19 O28 121.8(12) .
O23 N20 O25 111(2) .
O23 N20 O24 125(2) .
O25 N20 O24 123.1(15) .
N17 O17 O17 85.0(12) 2_656
O16 N17 O15 129.8(16) .
O16 N17 O17 108.1(13) .
O15 N17 O17 122.0(14) .
O92 N91 O18 169(3) .
O92 N91 O91 78(2) .
O18 N91 O91 94(2) .
N91 O92 O3W 109(2) .
N91 O92 O91 55.1(16) .
O3W O92 O91 54.4(15) .
N91 O91 O3W 96(2) .
N91 O91 O92 46.8(14) .
O3W O91 O92 49.9(14) .
O92 O3W O91 75.7(19) .

loop_
_geom_bond_atom_site_label_1
_geom_bond_atom_site_label_2
_geom_bond_distance
_geom_bond_site_symmetry_2
Zn1 O7 1.998(6) .
Zn1 O6 2.047(6) .
Zn1 O8 2.103(5) .
Zn1 N2 2.117(5) .
Zn1 N11 2.119(6) .
Zn2 O29 2.024(5) .
Zn2 O13 2.144(6) .
Zn2 N10 2.147(6) .
Zn2 N9 2.161(6) .
Zn2 O11 2.166(6) .
Zn3 O31 2.000(5) .
Zn3 O30 2.060(7) .
Zn3 N6 2.117(6) .
Zn3 N7 2.136(7) .
Zn3 O32 2.141(6) .
Zn3 N1 2.412(5) .
Zn4 O18 2.074(7) .
Zn4 O19 2.075(6) .
Zn4 N8 2.139(6) .
Zn4 N5 2.149(5) .
N6 C53 1.325(8) .
N6 C32 1.342(8) .
N3 C23 1.329(8) .
N3 C31 1.337(8) .
N10 C19 1.344(9) .
N10 C37 1.352(8) .
N5 C15 1.318(8) .
N5 C35 1.344(8) .
O9 N15 1.209(8) .
O10 N15 1.260(8) .
N4 C13 1.337(8) .
N4 C20 1.340(8) .
N2 C30 1.348(8) .
N2 C38 1.351(8) .
N1 C40 1.329(9) .
N1 C36 1.360(8) .
C13 C23 1.411(9) .
C13 C15 1.457(9) .
N9 C28 1.332(8) .
N9 C43 1.338(9) .
C15 C32 1.396(9) .
O6 N13 1.217(10) .
N11 C63 1.352(9) .
N11 C25 1.357(9) .
O13 N16 1.284(8) .
C19 C55 1.366(12) .
C20 C31 1.432(9) .
C20 C28 1.502(8) .
N8 C67 1.315(9) .
N8 C50 1.339(9) .
N15 O11 1.290(7) .
C23 C30 1.455(9) .
N12 C42 1.328(10) .
N12 C47 1.331(9) .
C25 C52 1.381(9) .
C25 C38 1.482(9) .
C27 N7 1.351(10) .
C27 C54 1.386(11) .
C27 C53 1.498(9) .
C28 C49 1.391(10) .
C30 C36 1.389(9) .
C31 C37 1.494(9) .
C32 C36 1.427(9) .
N16 O14 1.202(9) .
N16 O12 1.217(9) .
C35 C53 1.432(9) .
C35 C50 1.514(9) .
C37 C48 1.382(10) .
C38 C40 1.421(9) .
C40 C42 1.493(9) .
C42 C60 1.414(10) .
C43 C58 1.375(12) .
N7 C72 1.371(10) .
C45 C50 1.364(10) .
C45 C66 1.390(10) .
C46 C52 1.361(11) .
C46 C68 1.384(12) .
C47 C59 1.381(13) .
C48 C69 1.354(10) .
C49 C61 1.376(11) .
C54 C75 1.414(12) .
C55 C69 1.374(12) .
O16 N17 1.078(14) .
O18 N91 1.45(3) .
C58 C61 1.377(13) .
C59 C62 1.370(14) .
C60 C62 1.341(11) .
C63 C68 1.373(11) .
C64 C66 1.320(11) .
C64 C67 1.390(12) .
N13 O4 1.265(12) .
N13 O5 1.310(12) .
C71 C72 1.352(14) .
C71 C75 1.364(14) .
N18 O20 1.221(9) .
N18 O21 1.233(9) .
N18 O22 1.249(9) .
N14 O2 1.233(10) .
N14 O3 1.235(10) .
N14 O1 1.255(12) .
O27 N19 1.159(12) .
N19 O26 1.154(14) .
N19 O28 1.213(12) .
N20 O23 1.053(17) .
N20 O25 1.19(2) .
N20 O24 1.223(18) .
O17 N17 1.223(17) .
O17 O17 1.62(2) 2_656
O15 N17 1.215(16) .
N91 O92 1.32(3) .
N91 O91 1.48(3) .
O92 O3W 1.39(3) .
O92 O91 1.77(3) .
O91 O3W 1.48(3) .
